data_2236297
loop_
_publ_author_name
'Zhang, Xiao-Yi'
'Han, Xiao-Lin'
'Qian, Zhi-Bin'

_publ_section_title
;
 2-Cyano-<i>N</i>'-[1-(pyridin-2-yl)ethylidene]acetohydrazide
;
_journal_coeditor_code HB6969
_journal_issue 11
_journal_name_full 'Acta Crystallographica Section E'
_journal_page_first o3203
_journal_paper_doi 10.1107/S1600536812042869
_journal_volume 68
_journal_year 2012
_chemical_formula_iupac 'C10 H10 N4 O'
_chemical_formula_moiety 'C10 H10 N4 O'
_chemical_formula_sum 'C10 H10 N4 O'
_chemical_formula_weight 202.22
_chemical_name_systematic
;
2-Cyano-<i>N</i>'-[1-(pyridin-2-yl)ethylidene]acetohydrazide
;
_space_group_IT_number 14
_symmetry_cell_setting monoclinic
_symmetry_space_group_name_Hall '-P 2ybc'
_symmetry_space_group_name_H-M 'P 1 21/c 1'
_atom_sites_solution_hydrogens geom
_atom_sites_solution_primary direct
_atom_sites_solution_secondary difmap
_audit_creation_method SHELXL-97
_cell_angle_alpha 90.00
_cell_angle_beta 98.466(2)
_cell_angle_gamma 90.00
_cell_formula_units_Z 4
_cell_length_a 8.192(2)
_cell_length_b 14.520(2)
_cell_length_c 8.7340(17)
_cell_measurement_reflns_used 1009
_cell_measurement_temperature 298(2)
_cell_measurement_theta_max 24.5
_cell_measurement_theta_min 2.7
_cell_volume 1027.6(4)
_computing_cell_refinement 'SAINT (Bruker, 1998)'
_computing_data_collection 'SMART (Bruker, 1998)'
_computing_data_reduction 'SAINT (Bruker, 1998)'
_computing_molecular_graphics 'SHELXTL (Sheldrick, 2008)'
_computing_publication_material 'SHELXTL (Sheldrick, 2008)'
_computing_structure_refinement 'SHELXL97 (Sheldrick, 2008)'
_computing_structure_solution 'SHELXS97 (Sheldrick, 2008)'
_diffrn_ambient_temperature 298(2)
_diffrn_measured_fraction_theta_full 0.990
_diffrn_measured_fraction_theta_max 0.990
_diffrn_measurement_device_type 'Bruker SMART CCD'
_diffrn_measurement_method '\w scans'
_diffrn_radiation_monochromator graphite
_diffrn_radiation_source 'fine-focus sealed tube'
_diffrn_radiation_type MoK\a
_diffrn_radiation_wavelength 0.71073
_diffrn_reflns_av_R_equivalents 0.0401
_diffrn_reflns_av_sigmaI/netI 0.0532
_diffrn_reflns_limit_h_max 10
_diffrn_reflns_limit_h_min -9
_diffrn_reflns_limit_k_max 12
_diffrn_reflns_limit_k_min -18
_diffrn_reflns_limit_l_max 11
_diffrn_reflns_limit_l_min -11
_diffrn_reflns_number 6189
_diffrn_reflns_theta_full 27.00
_diffrn_reflns_theta_max 27.00
_diffrn_reflns_theta_min 2.74
_diffrn_standards_number 0
_exptl_absorpt_coefficient_mu 0.090
_exptl_absorpt_correction_T_max 0.9892
_exptl_absorpt_correction_T_min 0.9848
_exptl_absorpt_correction_type multi-scan
_exptl_absorpt_process_details '(SADABS; Sheldrick, 1996)'
_exptl_crystal_colour colorless
_exptl_crystal_density_diffrn 1.307
_exptl_crystal_density_method 'not measured'
_exptl_crystal_description block
_exptl_crystal_F_000 424
_exptl_crystal_size_max 0.17
_exptl_crystal_size_mid 0.13
_exptl_crystal_size_min 0.12
_refine_diff_density_max 0.138
_refine_diff_density_min -0.182
_refine_ls_extinction_method none
_refine_ls_goodness_of_fit_ref 1.026
_refine_ls_hydrogen_treatment mixed
_refine_ls_matrix_type full
_refine_ls_number_parameters 140
_refine_ls_number_reflns 2222
_refine_ls_number_restraints 1
_refine_ls_restrained_S_all 1.025
_refine_ls_R_factor_all 0.1285
_refine_ls_R_factor_gt 0.0637
_refine_ls_shift/su_max 0.000
_refine_ls_shift/su_mean 0.000
_refine_ls_structure_factor_coef Fsqd
_refine_ls_weighting_details 'calc w=1/[\s^2^(Fo^2^)+(0.0562P)^2^+0.0523P] where P=(Fo^2^+2Fc^2^)/3'
_refine_ls_weighting_scheme calc
_refine_ls_wR_factor_gt 0.1159
_refine_ls_wR_factor_ref 0.1428
_reflns_number_gt 1128
_reflns_number_total 2222
_reflns_threshold_expression I>2\s(I)
_cod_data_source_file hb6969.cif
_cod_data_source_block I
_cod_original_sg_symbol_H-M 'P 21/c'
_cod_database_code 2236297
_cod_database_fobs_code 2236297

loop_
_symmetry_equiv_pos_as_xyz
'x, y, z'
'-x, y+1/2, -z+1/2'
'-x, -y, -z'
'x, -y-1/2, z-1/2'

loop_
_atom_site_type_symbol
_atom_site_label
_atom_site_fract_x
_atom_site_fract_y
_atom_site_fract_z
_atom_site_U_iso_or_equiv
_atom_site_adp_type
_atom_site_calc_flag
_atom_site_refinement_flags
_atom_site_occupancy
_atom_site_symmetry_multiplicity
N N1 0.3684(2) 0.07074(13) 0.3032(2) 0.0623(6) Uani d . 1 1
N N2 0.6478(2) 0.10204(13) 0.0382(2) 0.0537(5) Uani d . 1 1
N N3 0.7946(2) 0.06818(13) 0.0033(2) 0.0583(5) Uani d D 1 1
N N4 0.8363(3) 0.17583(17) -0.4976(3) 0.0901(8) Uani d . 1 1
O O1 0.97937(19) 0.06914(12) -0.16256(18) 0.0727(5) Uani d . 1 1
C C1 0.4400(3) 0.11185(15) 0.1938(2) 0.0504(6) Uani d . 1 1
C C2 0.3705(3) 0.18833(17) 0.1157(3) 0.0667(7) Uani d . 1 1
H H2 0.4223 0.2167 0.0404 0.080 Uiso calc R 1 1
C C3 0.2244(3) 0.22169(19) 0.1506(3) 0.0805(9) Uani d . 1 1
H H3 0.1764 0.2733 0.0993 0.097 Uiso calc R 1 1
C C4 0.1494(3) 0.17926(19) 0.2605(3) 0.0714(7) Uani d . 1 1
H H4 0.0494 0.2006 0.2851 0.086 Uiso calc R 1 1
C C5 0.2256(3) 0.10466(18) 0.3330(3) 0.0686(7) Uani d . 1 1
H H5 0.1747 0.0755 0.4082 0.082 Uiso calc R 1 1
C C6 0.5976(3) 0.07141(15) 0.1606(2) 0.0512(6) Uani d . 1 1
C C7 0.6822(3) -0.00024(17) 0.2651(3) 0.0675(7) Uani d . 1 1
H H7A 0.6830 -0.0574 0.2098 0.101 Uiso calc R 1 1
H H7B 0.6246 -0.0083 0.3522 0.101 Uiso calc R 1 1
H H7C 0.7936 0.0187 0.3006 0.101 Uiso calc R 1 1
C C8 0.8458(3) 0.09339(15) -0.1295(3) 0.0554(6) Uani d . 1 1
C C9 0.7285(3) 0.15165(16) -0.2381(2) 0.0587(6) Uani d . 1 1
H H9A 0.6215 0.1218 -0.2570 0.070 Uiso calc R 1 1
H H9B 0.7146 0.2109 -0.1904 0.070 Uiso calc R 1 1
C C10 0.7896(3) 0.16532(16) -0.3836(3) 0.0594(6) Uani d . 1 1
H H3A 0.860(2) 0.0304(13) 0.066(2) 0.080 Uiso d D 1 1

loop_
_atom_site_aniso_label
_atom_site_aniso_U_11
_atom_site_aniso_U_22
_atom_site_aniso_U_33
_atom_site_aniso_U_12
_atom_site_aniso_U_13
_atom_site_aniso_U_23
N1 0.0625(14) 0.0709(13) 0.0578(12) 0.0094(11) 0.0226(10) 0.0093(10)
N2 0.0449(11) 0.0645(13) 0.0536(11) 0.0050(9) 0.0137(9) 0.0024(9)
N3 0.0490(13) 0.0724(14) 0.0548(12) 0.0110(10) 0.0125(9) 0.0116(10)
N4 0.0921(18) 0.1099(19) 0.0729(15) 0.0051(14) 0.0278(13) 0.0163(14)
O1 0.0543(11) 0.0962(13) 0.0717(11) 0.0180(9) 0.0226(9) 0.0185(9)
C1 0.0485(14) 0.0581(14) 0.0448(12) -0.0002(12) 0.0069(10) -0.0003(11)
C2 0.0622(17) 0.0784(18) 0.0631(15) 0.0105(14) 0.0215(13) 0.0169(13)
C3 0.0741(19) 0.091(2) 0.0809(19) 0.0283(16) 0.0261(16) 0.0236(16)
C4 0.0623(17) 0.0910(19) 0.0649(16) 0.0209(15) 0.0232(14) 0.0064(15)
C5 0.0664(17) 0.0843(19) 0.0610(15) 0.0076(15) 0.0291(13) 0.0074(14)
C6 0.0486(14) 0.0581(14) 0.0471(12) -0.0015(11) 0.0081(11) 0.0011(11)
C7 0.0607(17) 0.0816(17) 0.0616(15) 0.0133(14) 0.0131(12) 0.0181(13)
C8 0.0481(15) 0.0633(16) 0.0568(14) 0.0015(12) 0.0143(12) 0.0027(12)
C9 0.0536(15) 0.0676(16) 0.0564(13) 0.0062(12) 0.0132(11) 0.0058(12)
C10 0.0594(16) 0.0618(15) 0.0583(14) 0.0026(12) 0.0131(13) 0.0045(12)

loop_
_atom_type_symbol
_atom_type_description
_atom_type_scat_dispersion_real
_atom_type_scat_dispersion_imag
_atom_type_scat_source
C C 0.0033 0.0016 'International Tables Vol C Tables 4.2.6.8 and 6.1.1.4'
H H 0.0000 0.0000 'International Tables Vol C Tables 4.2.6.8 and 6.1.1.4'
N N 0.0061 0.0033 'International Tables Vol C Tables 4.2.6.8 and 6.1.1.4'
O O 0.0106 0.0060 'International Tables Vol C Tables 4.2.6.8 and 6.1.1.4'

loop_
_geom_angle_atom_site_label_1
_geom_angle_atom_site_label_2
_geom_angle_atom_site_label_3
_geom_angle
C5 N1 C1 117.8(2)
C6 N2 N3 117.41(19)
C8 N3 N2 119.3(2)
C8 N3 H3A 117.5(15)
N2 N3 H3A 123.2(15)
N1 C1 C2 121.4(2)
N1 C1 C6 116.7(2)
C2 C1 C6 121.88(19)
C3 C2 C1 119.1(2)
C3 C2 H2 120.5
C1 C2 H2 120.5
C4 C3 C2 119.9(2)
C4 C3 H3 120.1
C2 C3 H3 120.1
C5 C4 C3 117.7(2)
C5 C4 H4 121.1
C3 C4 H4 121.1
N1 C5 C4 124.1(2)
N1 C5 H5 118.0
C4 C5 H5 118.0
N2 C6 C1 114.9(2)
N2 C6 C7 125.31(19)
C1 C6 C7 119.78(18)
C6 C7 H7A 109.5
C6 C7 H7B 109.5
H7A C7 H7B 109.5
C6 C7 H7C 109.5
H7A C7 H7C 109.5
H7B C7 H7C 109.5
O1 C8 N3 122.0(2)
O1 C8 C9 121.5(2)
N3 C8 C9 116.48(19)
C10 C9 C8 111.03(18)
C10 C9 H9A 109.4
C8 C9 H9A 109.4
C10 C9 H9B 109.4
C8 C9 H9B 109.4
H9A C9 H9B 108.0
N4 C10 C9 179.6(3)

loop_
_geom_bond_atom_site_label_1
_geom_bond_atom_site_label_2
_geom_bond_distance
N1 C5 1.331(3)
N1 C1 1.333(2)
N2 C6 1.280(2)
N2 N3 1.374(2)
N3 C8 1.341(3)
N3 H3A 0.899(10)
N4 C10 1.128(3)
O1 C8 1.224(2)
C1 C2 1.382(3)
C1 C6 1.486(3)
C2 C3 1.366(3)
C2 H2 0.9300
C3 C4 1.361(3)
C3 H3 0.9300
C4 C5 1.359(3)
C4 H4 0.9300
C5 H5 0.9300
C6 C7 1.486(3)
C7 H7A 0.9600
C7 H7B 0.9600
C7 H7C 0.9600
C8 C9 1.506(3)
C9 C10 1.446(3)
C9 H9A 0.9700
C9 H9B 0.9700

loop_
_geom_hbond_atom_site_label_D
_geom_hbond_atom_site_label_H
_geom_hbond_atom_site_label_A
_geom_hbond_site_symmetry_A
_geom_hbond_distance_DH
_geom_hbond_distance_HA
_geom_hbond_distance_DA
_geom_hbond_angle_DHA
N3 H3A O1 3_755 0.899(10) 2.048(11) 2.929(2) 167(2)

loop_
_cod_related_entry_id
_cod_related_entry_database
_cod_related_entry_code
1 ChemSpider 30658086
